data_7016950
loop_
_publ_author_name
'Hirtenlehner, Christa'
'Krims, Charlotte'
'H\"olbling, Johanna'
'List, Manuela'
'Zabel, Manfred'
'Fleck, Michel'
'Berger, Raphael J. F.'
'Schoefberger, Wolfgang'
'Monkowius, Uwe'

_publ_section_title
;
 Syntheses, crystal structures, reactivity, and photochemistry of
 gold(iii) bromides bearing N-heterocyclic carbenes.
;
_journal_issue 38
_journal_name_full 'Dalton transactions (Cambridge, England : 2003)'
_journal_page_first 9899
_journal_page_last 9910
_journal_paper_doi 10.1039/c1dt11175b
_journal_volume 40
_journal_year 2011
_chemical_formula_sum 'C17 H16 Au Br3 N2'
_chemical_formula_weight 685.01
_space_group_crystal_system triclinic
_space_group_IT_number 2
_space_group_name_Hall '-P 1'
_space_group_name_H-M_alt 'P -1'
_symmetry_space_group_name_Hall '-P 1'
_symmetry_space_group_name_H-M 'P -1'
_atom_sites_solution_hydrogens geom
_atom_sites_solution_primary direct
_atom_sites_solution_secondary difmap
_audit_creation_method 'APEX2 v2010.1-2'
_cell_angle_alpha 98.946(5)
_cell_angle_beta 92.925(4)
_cell_angle_gamma 100.948(4)
_cell_formula_units_Z 2
_cell_length_a 8.2789(10)
_cell_length_b 10.7617(15)
_cell_length_c 11.1118(15)
_cell_measurement_temperature 200.(2)
_cell_volume 956.8(2)
_computing_structure_refinement 'SHELXL-97 (Sheldrick, 2008)'
_computing_structure_solution 'SHELXS-97 (Sheldrick, 2008)'
_diffrn_ambient_temperature 200.(2)
_diffrn_measured_fraction_theta_full 0.989
_diffrn_measured_fraction_theta_max 0.989
_diffrn_measurement_device_type 'SMART X2S'
_diffrn_measurement_method omega-scan
_diffrn_radiation_monochromator 'doubly curved silicon crystal'
_diffrn_radiation_source 'sealed MicroFocus tube'
_diffrn_radiation_type 'Mo K\a'
_diffrn_radiation_wavelength 0.71073
_diffrn_reflns_av_R_equivalents 0.0752
_diffrn_reflns_av_sigmaI/netI 0.0790
_diffrn_reflns_limit_h_max 9
_diffrn_reflns_limit_h_min -9
_diffrn_reflns_limit_k_max 12
_diffrn_reflns_limit_k_min -12
_diffrn_reflns_limit_l_max 13
_diffrn_reflns_limit_l_min -13
_diffrn_reflns_number 9393
_diffrn_reflns_theta_full 25.03
_diffrn_reflns_theta_max 25.03
_diffrn_reflns_theta_min 2.86
_exptl_absorpt_coefficient_mu 13.951
_exptl_absorpt_correction_T_max 0.21
_exptl_absorpt_correction_T_min 0.07
_exptl_absorpt_correction_type multi-scan
_exptl_absorpt_process_details 'SADABS V2008/1 (Bruker AXS)'
_exptl_crystal_colour yellow
_exptl_crystal_density_diffrn 2.378
_exptl_crystal_density_method 'not measured'
_exptl_crystal_description prism
_exptl_crystal_F_000 632
_exptl_crystal_size_max 0.39
_exptl_crystal_size_mid 0.20
_exptl_crystal_size_min 0.16
_refine_diff_density_max 0.991
_refine_diff_density_min -1.155
_refine_ls_extinction_method none
_refine_ls_goodness_of_fit_ref 1.040
_refine_ls_hydrogen_treatment constr
_refine_ls_matrix_type full
_refine_ls_number_parameters 208
_refine_ls_number_reflns 3340
_refine_ls_number_restraints 0
_refine_ls_restrained_S_all 1.040
_refine_ls_R_factor_all 0.0533
_refine_ls_R_factor_gt 0.0380
_refine_ls_shift/su_max 0.000
_refine_ls_shift/su_mean 0.000
_refine_ls_structure_factor_coef Fsqd
_refine_ls_weighting_details 'calc w=1/[\s^2^(Fo^2^)+(0.0070P)^2^+0.1233P] where P=(Fo^2^+2Fc^2^)/3'
_refine_ls_weighting_scheme calc
_refine_ls_wR_factor_gt 0.0833
_refine_ls_wR_factor_ref 0.0895
_reflns_number_gt 2666
_reflns_number_total 3340
_reflns_threshold_expression >2sigma(I)
_cod_data_source_file c1dt11175b.txt
_cod_data_source_block I
_cod_database_code 7016950

loop_
_space_group_symop_operation_xyz
'x, y, z'
'-x, -y, -z'

loop_
_atom_site_type_symbol
_atom_site_label
_atom_site_fract_x
_atom_site_fract_y
_atom_site_fract_z
_atom_site_U_iso_or_equiv
_atom_site_adp_type
_atom_site_calc_flag
_atom_site_refinement_flags
_atom_site_occupancy
C C1 0.2474(9) 0.3227(8) 0.2981(6) 0.0267(18) Uani d . 1
N N1 0.1072(8) 0.2979(7) 0.3495(6) 0.0323(16) Uani d . 1
C C3 0.0388(10) 0.4041(9) 0.3633(7) 0.037(2) Uani d . 1
H H3 -0.063 0.4114 0.3968 0.044 Uiso calc R 1
C C2 0.1412(10) 0.4961(8) 0.3210(7) 0.034(2) Uani d . 1
H H2 0.1273 0.5815 0.3195 0.041 Uiso calc R 1
N N2 0.2726(8) 0.4418(6) 0.2793(6) 0.0301(16) Uani d . 1
C C12 0.3508(10) 0.5653(8) 0.1131(7) 0.032(2) Uani d . 1
C C13 0.2525(11) 0.4880(9) 0.0198(7) 0.042(2) Uani d . 1
H H13 0.2246 0.3983 0.0203 0.051 Uiso calc R 1
C C14 0.1910(12) 0.5384(9) -0.0780(8) 0.051(3) Uani d . 1
H H14 0.1178 0.4842 -0.1418 0.061 Uiso calc R 1
C C15 0.2378(11) 0.6663(10) -0.0800(8) 0.047(2) Uani d . 1
H H15 0.1997 0.7018 -0.1465 0.056 Uiso calc R 1
C C16 0.3393(11) 0.7431(9) 0.0133(8) 0.043(2) Uani d . 1
H H16 0.3721 0.8321 0.0111 0.052 Uiso calc R 1
C C17 0.3954(11) 0.6939(8) 0.1112(7) 0.038(2) Uani d . 1
H H17 0.4645 0.7489 0.1768 0.046 Uiso calc R 1
C C5 0.0158(10) 0.1824(8) 0.5200(7) 0.0322(19) Uani d . 1
C C10 -0.1344(10) 0.1410(8) 0.5654(7) 0.036(2) Uani d . 1
H H10 -0.2306 0.1104 0.5106 0.043 Uiso calc R 1
C C9 -0.1456(12) 0.1437(8) 0.6887(9) 0.047(2) Uani d . 1
H H9 -0.2503 0.1166 0.7178 0.056 Uiso calc R 1
C C8 -0.0093(13) 0.1848(9) 0.7707(8) 0.050(3) Uani d . 1
H H8 -0.0187 0.1855 0.8557 0.06 Uiso calc R 1
C C7 0.1422(12) 0.2251(11) 0.7272(8) 0.062(3) Uani d . 1
H H7 0.2386 0.254 0.7821 0.074 Uiso calc R 1
C C6 0.1517(12) 0.2228(11) 0.6024(9) 0.062(3) Uani d . 1
H H6 0.2562 0.2502 0.5731 0.074 Uiso calc R 1
Br Br1 0.22107(11) 0.09972(9) 0.08242(7) 0.0429(2) Uani d . 1
Au Au2 0.40325(4) 0.19926(3) 0.26302(3) 0.02863(12) Uani d . 1
Br Br3 0.57707(11) 0.32138(9) 0.44119(8) 0.0437(2) Uani d . 1
Br Br2 0.58492(11) 0.04522(9) 0.22897(9) 0.0454(3) Uani d . 1
C C11 0.4112(10) 0.5102(8) 0.2216(7) 0.036(2) Uani d . 1
H H11A 0.484 0.4502 0.1935 0.043 Uiso calc R 1
H H11B 0.4769 0.5808 0.2828 0.043 Uiso calc R 1
C C4 0.0299(10) 0.1732(7) 0.3845(7) 0.033(2) Uani d . 1
H H4A 0.0966 0.1083 0.3576 0.04 Uiso calc R 1
H H4B -0.0816 0.1435 0.3413 0.04 Uiso calc R 1

loop_
_atom_site_aniso_label
_atom_site_aniso_U_11
_atom_site_aniso_U_22
_atom_site_aniso_U_33
_atom_site_aniso_U_12
_atom_site_aniso_U_13
_atom_site_aniso_U_23
C1 0.024(4) 0.037(5) 0.018(4) 0.003(4) 0.004(3) 0.001(3)
N1 0.024(4) 0.037(4) 0.029(4) -0.004(3) 0.004(3) -0.006(3)
C3 0.033(5) 0.049(6) 0.025(4) 0.014(5) 0.003(4) -0.013(4)
C2 0.038(5) 0.036(5) 0.026(4) 0.013(4) -0.003(4) -0.008(4)
N2 0.025(4) 0.033(4) 0.032(4) 0.006(3) 0.004(3) 0.002(3)
C12 0.023(5) 0.044(5) 0.034(5) 0.012(4) 0.011(4) 0.008(4)
C13 0.053(6) 0.037(5) 0.032(5) 0.003(5) -0.001(4) 0.002(4)
C14 0.058(7) 0.039(6) 0.046(6) -0.015(5) -0.005(5) 0.010(5)
C15 0.046(6) 0.066(7) 0.031(5) 0.011(5) 0.008(5) 0.014(5)
C16 0.050(6) 0.034(5) 0.046(5) 0.003(5) 0.011(5) 0.011(4)
C17 0.050(6) 0.037(5) 0.029(5) 0.006(5) 0.010(4) 0.008(4)
C5 0.030(5) 0.031(5) 0.037(5) 0.008(4) 0.008(4) 0.005(4)
C10 0.032(5) 0.037(5) 0.039(5) 0.004(4) 0.004(4) 0.012(4)
C9 0.053(6) 0.036(5) 0.056(6) 0.006(5) 0.025(5) 0.016(5)
C8 0.073(7) 0.050(6) 0.032(5) 0.016(6) 0.014(5) 0.016(5)
C7 0.047(6) 0.101(10) 0.035(5) 0.015(6) -0.003(5) 0.005(6)
C6 0.036(6) 0.090(9) 0.053(6) 0.001(6) 0.011(5) 0.006(6)
Br1 0.0485(6) 0.0452(6) 0.0295(5) 0.0054(5) -0.0052(4) -0.0029(4)
Au2 0.0269(2) 0.0322(2) 0.02554(18) 0.00477(14) 0.00323(14) 0.00213(14)
Br3 0.0348(5) 0.0555(6) 0.0357(5) 0.0104(5) -0.0058(4) -0.0069(4)
Br2 0.0415(6) 0.0396(5) 0.0547(6) 0.0105(5) 0.0055(5) 0.0034(4)
C11 0.024(5) 0.041(5) 0.039(5) -0.004(4) 0.000(4) 0.007(4)
C4 0.025(5) 0.031(5) 0.034(5) -0.005(4) -0.001(4) -0.007(4)

loop_
_atom_type_symbol
_atom_type_description
_atom_type_scat_dispersion_real
_atom_type_scat_dispersion_imag
_atom_type_scat_source
C C 0.0033 0.0016 'International Tables Vol C Tables 4.2.6.8 and 6.1.1.4'
H H 0.0000 0.0000 'International Tables Vol C Tables 4.2.6.8 and 6.1.1.4'
N N 0.0061 0.0033 'International Tables Vol C Tables 4.2.6.8 and 6.1.1.4'
Br Br -0.2901 2.4595 'International Tables Vol C Tables 4.2.6.8 and 6.1.1.4'
Au Au -2.0133 8.8022 'International Tables Vol C Tables 4.2.6.8 and 6.1.1.4'

loop_
_geom_angle_atom_site_label_1
_geom_angle_atom_site_label_2
_geom_angle_atom_site_label_3
_geom_angle
N2 C1 N1 108.6(7)
N2 C1 Au2 126.0(6)
N1 C1 Au2 125.4(6)
C1 N1 C3 109.3(7)
C1 N1 C4 126.6(7)
C3 N1 C4 124.1(6)
C2 C3 N1 107.3(7)
C2 C3 H3 126.3
N1 C3 H3 126.3
C3 C2 N2 106.3(8)
C3 C2 H2 126.8
N2 C2 H2 126.8
C1 N2 C2 108.4(7)
C1 N2 C11 127.6(7)
C2 N2 C11 123.9(7)
C13 C12 C17 119.9(8)
C13 C12 C11 120.3(8)
C17 C12 C11 119.7(8)
C12 C13 C14 120.8(9)
C12 C13 H13 119.6
C14 C13 H13 119.6
C15 C14 C13 118.8(9)
C15 C14 H14 120.6
C13 C14 H14 120.6
C16 C15 C14 119.9(9)
C16 C15 H15 120.1
C14 C15 H15 120.1
C15 C16 C17 121.1(9)
C15 C16 H16 119.4
C17 C16 H16 119.4
C12 C17 C16 119.4(9)
C12 C17 H17 120.3
C16 C17 H17 120.3
C6 C5 C10 117.4(8)
C6 C5 C4 121.6(8)
C10 C5 C4 120.8(8)
C9 C10 C5 120.8(9)
C9 C10 H10 119.6
C5 C10 H10 119.6
C8 C9 C10 121.6(8)
C8 C9 H9 119.2
C10 C9 H9 119.2
C9 C8 C7 118.6(8)
C9 C8 H8 120.7
C7 C8 H8 120.7
C8 C7 C6 119.3(9)
C8 C7 H7 120.4
C6 C7 H7 120.4
C5 C6 C7 122.3(9)
C5 C6 H6 118.8
C7 C6 H6 118.8
C1 Au2 Br1 87.2(2)
C1 Au2 Br3 87.3(2)
Br1 Au2 Br3 173.62(3)
C1 Au2 Br2 177.1(2)
Br1 Au2 Br2 93.47(3)
Br3 Au2 Br2 92.15(3)
N2 C11 C12 111.6(6)
N2 C11 H11A 109.3
C12 C11 H11A 109.3
N2 C11 H11B 109.3
C12 C11 H11B 109.3
H11A C11 H11B 108.0
N1 C4 C5 112.8(6)
N1 C4 H4A 109.0
C5 C4 H4A 109.0
N1 C4 H4B 109.0
C5 C4 H4B 109.0
H4A C4 H4B 107.8

loop_
_geom_bond_atom_site_label_1
_geom_bond_atom_site_label_2
_geom_bond_distance
C1 N2 1.310(10)
C1 N1 1.320(9)
C1 Au2 2.030(8)
N1 C3 1.361(10)
N1 C4 1.491(10)
C3 C2 1.337(11)
C3 H3 0.95
C2 N2 1.396(9)
C2 H2 0.95
N2 C11 1.473(9)
C12 C13 1.348(11)
C12 C17 1.367(11)
C12 C11 1.526(11)
C13 C14 1.403(12)
C13 H13 0.95
C14 C15 1.361(12)
C14 H14 0.95
C15 C16 1.358(12)
C15 H15 0.95
C16 C17 1.379(11)
C16 H16 0.95
C17 H17 0.95
C5 C6 1.371(12)
C5 C10 1.386(10)
C5 C4 1.505(10)
C10 C9 1.374(11)
C10 H10 0.95
C9 C8 1.371(13)
C9 H9 0.95
C8 C7 1.384(12)
C8 H8 0.95
C7 C6 1.390(12)
C7 H7 0.95
C6 H6 0.95
Br1 Au2 2.4203(9)
Au2 Br3 2.4289(9)
Au2 Br2 2.4419(10)
C11 H11A 0.99
C11 H11B 0.99
C4 H4A 0.99
C4 H4B 0.99
